data_7017374
loop_
_publ_author_name
'Kopylovich, Maximilian N.'
'Mahmudov, Kamran T.'
'Guedes da Silva, M F\'atima C'
'Kirillov, Alexander M.'
'Pombeiro, Armando J. L.'

_publ_section_title
;
 Unusual shift of a nitro group in a phenylhydrazo-\b-diketone.
;
_journal_issue 46
_journal_name_full 'Dalton transactions (Cambridge, England : 2003)'
_journal_page_first 12472
_journal_page_last 12478
_journal_paper_doi 10.1039/c1dt11209k
_journal_volume 40
_journal_year 2011
_chemical_formula_moiety 'C11 H14 N4 Ni O10, H2 O'
_chemical_formula_sum 'C11 H16 N4 Ni O11'
_chemical_formula_weight 438.99
_chemical_name_systematic
;
?
;
_space_group_IT_number 2
_symmetry_cell_setting triclinic
_symmetry_space_group_name_Hall '-P 1'
_symmetry_space_group_name_H-M 'P -1'
_atom_sites_solution_hydrogens geom
_atom_sites_solution_primary direct
_atom_sites_solution_secondary difmap
_audit_creation_method SHELXL-97
_cell_angle_alpha 67.0990(10)
_cell_angle_beta 73.6950(10)
_cell_angle_gamma 85.8660(10)
_cell_formula_units_Z 2
_cell_length_a 8.2053(2)
_cell_length_b 10.2393(3)
_cell_length_c 10.9106(2)
_cell_measurement_reflns_used 4970
_cell_measurement_temperature 150(2)
_cell_measurement_theta_max 28.52
_cell_measurement_theta_min 2.16
_cell_volume 809.74(4)
_computing_molecular_graphics 'Ortep-3 for Windows (Farrugia, 1997)'
_computing_publication_material 'WinGX publication routines (Farrugia, 1999)'
_computing_structure_refinement 'SHELXL-97 (Sheldrick, 2008)'
_computing_structure_solution 'SIR97 (Giacovazzo et al, 1997)'
_diffrn_ambient_temperature 150(2)
_diffrn_measured_fraction_theta_full 0.938
_diffrn_measured_fraction_theta_max 0.938
_diffrn_measurement_device_type 'Bruker APEX-II CCD'
_diffrn_measurement_method '\f and \w scans'
_diffrn_radiation_monochromator graphite
_diffrn_radiation_source 'fine-focus sealed tube'
_diffrn_radiation_type MoK\a
_diffrn_radiation_wavelength 0.71069
_diffrn_reflns_av_R_equivalents 0.0181
_diffrn_reflns_av_sigmaI/netI 0.0195
_diffrn_reflns_limit_h_max 7
_diffrn_reflns_limit_h_min -9
_diffrn_reflns_limit_k_max 12
_diffrn_reflns_limit_k_min -12
_diffrn_reflns_limit_l_max 13
_diffrn_reflns_limit_l_min -13
_diffrn_reflns_number 9045
_diffrn_reflns_theta_full 25.35
_diffrn_reflns_theta_max 25.35
_diffrn_reflns_theta_min 2.59
_exptl_absorpt_coefficient_mu 1.270
_exptl_absorpt_correction_T_max 0.799
_exptl_absorpt_correction_T_min 0.636
_exptl_absorpt_correction_type multi-scan
_exptl_absorpt_process_details sadabs
_exptl_crystal_colour red
_exptl_crystal_density_diffrn 1.800
_exptl_crystal_density_method 'not measured'
_exptl_crystal_description block
_exptl_crystal_F_000 452
_exptl_crystal_size_max 0.39
_exptl_crystal_size_mid 0.28
_exptl_crystal_size_min 0.17
_refine_diff_density_max 1.261
_refine_diff_density_min -0.964
_refine_diff_density_rms 0.105
_refine_ls_extinction_method none
_refine_ls_goodness_of_fit_ref 1.073
_refine_ls_hydrogen_treatment constr
_refine_ls_matrix_type full
_refine_ls_number_parameters 265
_refine_ls_number_reflns 2777
_refine_ls_number_restraints 25
_refine_ls_restrained_S_all 1.082
_refine_ls_R_factor_all 0.0561
_refine_ls_R_factor_gt 0.0495
_refine_ls_shift/su_max 0.006
_refine_ls_shift/su_mean 0.000
_refine_ls_structure_factor_coef Fsqd
_refine_ls_weighting_details 'calc w=1/[\s^2^(Fo^2^)+(0.0652P)^2^+2.9167P] where P=(Fo^2^+2Fc^2^)/3'
_refine_ls_weighting_scheme calc
_refine_ls_wR_factor_gt 0.1283
_refine_ls_wR_factor_ref 0.1338
_reflns_number_gt 2487
_reflns_number_total 2777
_reflns_threshold_expression >2sigma(I)
_cod_data_source_file c1dt11209k.txt
_cod_data_source_block compound4
_cod_original_sg_symbol_H-M P-1
_cod_database_code 7017374

loop_
_symmetry_equiv_pos_as_xyz
'x, y, z'
'-x, -y, -z'

loop_
_atom_site_label
_atom_site_type_symbol
_atom_site_fract_x
_atom_site_fract_y
_atom_site_fract_z
_atom_site_U_iso_or_equiv
_atom_site_adp_type
_atom_site_occupancy
_atom_site_symmetry_multiplicity
_atom_site_calc_flag
_atom_site_refinement_flags
_atom_site_disorder_assembly
_atom_site_disorder_group
C1 C 0.6189(5) 0.3290(4) 0.2897(4) 0.0218(8) Uani 1 1 d . . .
C2 C 0.7483(5) 0.3391(4) 0.1635(4) 0.0204(8) Uani 1 1 d . . .
C3 C 0.7632(5) 0.4536(4) 0.0417(4) 0.0223(8) Uani 1 1 d . . .
H3 H 0.8471 0.4581 -0.0377 0.027 Uiso 1 1 calc R . .
C4 C 0.6514(5) 0.5631(4) 0.0380(4) 0.0239(9) Uani 1 1 d . . .
C5 C 0.5272(5) 0.5621(4) 0.1525(4) 0.0247(9) Uani 1 1 d . . .
H5 H 0.4543 0.6368 0.1476 0.030 Uiso 1 1 calc R . .
C6 C 0.5133(6) 0.4460(5) 0.2765(4) 0.0264(9) Uani 1 1 d . A .
C7 C 1.0707(5) 0.1178(4) 0.0712(4) 0.0217(8) Uani 1 1 d . . .
C8 C 1.1747(6) 0.1408(5) -0.0702(4) 0.0268(10) Uani 1 1 d . . .
C9 C 1.1426(7) 0.2681(5) -0.1876(5) 0.0378(12) Uani 1 1 d . . .
H9A H 1.2312 0.2801 -0.2707 0.057 Uiso 1 1 calc R . .
H9B H 1.1409 0.3510 -0.1666 0.057 Uiso 1 1 calc R . .
H9C H 1.0350 0.2547 -0.2007 0.057 Uiso 1 1 calc R . .
C10 C 1.0936(5) 0.0005(5) 0.1913(4) 0.0226(9) Uani 1 1 d . . .
C11 C 1.2412(6) -0.0938(5) 0.1812(5) 0.0319(10) Uani 1 1 d . . .
H11A H 1.2349 -0.1659 0.2710 0.048 Uiso 1 1 calc R . .
H11B H 1.3454 -0.0383 0.1477 0.048 Uiso 1 1 calc R . .
H11C H 1.2376 -0.1375 0.1185 0.048 Uiso 1 1 calc R . .
N1 N 0.8491(4) 0.2200(4) 0.1812(3) 0.0202(7) Uani 1 1 d . . .
N2 N 0.9579(4) 0.2217(4) 0.0711(3) 0.0211(7) Uani 1 1 d . . .
N4 N 0.6608(5) 0.6807(4) -0.0927(4) 0.0279(8) Uani 1 1 d . . .
N6 N 0.3783(6) 0.4479(4) 0.3917(4) 0.0478(13) Uani 1 1 d . . .
O1 O 0.6078(4) 0.2186(3) 0.4007(3) 0.0244(6) Uani 1 1 d . . .
O2 O 0.9925(4) -0.0282(3) 0.3102(3) 0.0238(6) Uani 1 1 d . . .
O3 O 0.7165(4) -0.0571(3) 0.5755(3) 0.0303(7) Uani 1 1 d . . .
O4 O 0.9519(4) 0.1758(3) 0.4346(3) 0.0307(7) Uani 1 1 d D . .
O5 O 0.6119(4) -0.0358(3) 0.3421(3) 0.0231(6) Uani 1 1 d . . .
O6 O 1.2833(4) 0.0582(4) -0.0956(3) 0.0349(8) Uani 1 1 d . . .
O10 O 0.9453(9) 0.4361(8) 0.3810(8) 0.122(3) Uani 1 1 d . . .
O41 O 0.5595(4) 0.7752(3) -0.0961(3) 0.0360(8) Uani 1 1 d . . .
O42 O 0.7711(4) 0.6797(4) -0.1960(3) 0.0363(8) Uani 1 1 d . . .
Ni1 Ni 0.79040(6) 0.07911(5) 0.37372(5) 0.01955(19) Uani 1 1 d . . .
O62B O 0.3896(14) 0.3761(11) 0.5102(10) 0.065(3) Uani 0.493(12) 1 d PU A 2
O61A O 0.3231(16) 0.5565(12) 0.3997(12) 0.069(3) Uani 0.507(12) 1 d PU A 1
O61B O 0.2668(9) 0.5398(7) 0.3696(7) 0.0282(19) Uani 0.493(12) 1 d PU A 2
O62A O 0.3133(9) 0.3341(7) 0.4837(7) 0.035(2) Uani 0.507(12) 1 d PU A 1
H3B H 0.7524 -0.0986 0.6475 0.052 Uiso 1 1 d . . .
H3A H 0.6276 -0.0165 0.6267 0.052 Uiso 1 1 d . . .
H4B H 0.9460 0.1219 0.5305 0.052 Uiso 1 1 d . . .
H4C H 0.9162 0.2704 0.4236 0.052 Uiso 1 1 d D . .
H5B H 0.5881 -0.1278 0.4163 0.052 Uiso 1 1 d . . .
H5C H 0.6587 -0.0471 0.2558 0.052 Uiso 1 1 d . . .
H10A H 1.0133 0.5106 0.3555 0.052 Uiso 1 1 d . . .
H10B H 0.8459 0.4640 0.4129 0.052 Uiso 1 1 d . . .

loop_
_atom_site_aniso_label
_atom_site_aniso_U_11
_atom_site_aniso_U_22
_atom_site_aniso_U_33
_atom_site_aniso_U_23
_atom_site_aniso_U_13
_atom_site_aniso_U_12
C1 0.021(2) 0.024(2) 0.0134(19) -0.0025(16) -0.0005(16) -0.0028(17)
C2 0.0185(19) 0.026(2) 0.0128(18) -0.0035(16) -0.0025(15) -0.0034(16)
C3 0.022(2) 0.026(2) 0.0145(18) -0.0033(16) -0.0038(16) -0.0041(17)
C4 0.029(2) 0.021(2) 0.0165(19) 0.0019(16) -0.0084(17) -0.0076(17)
C5 0.024(2) 0.019(2) 0.026(2) -0.0031(17) -0.0066(17) 0.0007(17)
C6 0.026(2) 0.025(2) 0.021(2) -0.0048(17) -0.0001(17) 0.0008(17)
C7 0.0193(19) 0.026(2) 0.0165(19) -0.0085(16) 0.0011(16) -0.0046(16)
C8 0.025(2) 0.036(2) 0.020(2) -0.0133(19) -0.0007(17) -0.0100(19)
C9 0.050(3) 0.040(3) 0.016(2) -0.008(2) 0.002(2) -0.007(2)
C10 0.019(2) 0.028(2) 0.020(2) -0.0110(17) -0.0010(16) -0.0034(17)
C11 0.029(2) 0.034(2) 0.025(2) -0.0080(19) -0.0024(19) 0.008(2)
N1 0.0193(17) 0.0227(17) 0.0135(16) -0.0036(13) -0.0012(13) -0.0018(14)
N2 0.0207(17) 0.0260(18) 0.0122(15) -0.0041(13) -0.0007(13) -0.0062(14)
N4 0.029(2) 0.0257(19) 0.0244(19) -0.0011(15) -0.0111(16) -0.0045(17)
N6 0.059(3) 0.025(2) 0.027(2) 0.0035(17) 0.015(2) 0.016(2)
O1 0.0236(15) 0.0245(15) 0.0149(14) -0.0010(12) 0.0002(11) 0.0034(12)
O2 0.0207(14) 0.0293(15) 0.0152(14) -0.0041(12) -0.0023(11) 0.0021(12)
O3 0.0233(15) 0.0403(18) 0.0124(13) 0.0027(12) -0.0018(12) 0.0056(14)
O4 0.0290(16) 0.0391(18) 0.0178(14) -0.0044(13) -0.0054(12) -0.0021(14)
O5 0.0220(14) 0.0273(15) 0.0139(13) -0.0054(11) 0.0010(11) -0.0002(12)
O6 0.0274(17) 0.053(2) 0.0228(15) -0.0195(15) 0.0008(13) 0.0043(15)
O10 0.106(5) 0.114(5) 0.120(6) -0.041(5) -0.002(5) 0.027(4)
O41 0.0406(19) 0.0261(16) 0.0325(18) 0.0002(14) -0.0136(15) 0.0028(15)
O42 0.0393(19) 0.0364(18) 0.0173(15) 0.0030(13) -0.0021(14) -0.0017(15)
Ni1 0.0170(3) 0.0239(3) 0.0099(3) -0.0010(2) -0.00008(19) 0.0018(2)
O62B 0.065(3) 0.064(3) 0.064(3) -0.0242(16) -0.0154(13) 0.0057(11)
O61A 0.070(3) 0.068(3) 0.068(3) -0.0271(15) -0.0172(13) 0.0044(10)
O61B 0.027(2) 0.027(2) 0.029(2) -0.0108(12) -0.0059(11) 0.0036(10)
O62A 0.034(2) 0.033(2) 0.033(2) -0.0115(13) -0.0059(11) 0.0048(10)

loop_
_atom_type_symbol
_atom_type_description
_atom_type_scat_dispersion_real
_atom_type_scat_dispersion_imag
_atom_type_scat_source
C C 0.0033 0.0016 'International Tables Vol C Tables 4.2.6.8 and 6.1.1.4'
H H 0.0000 0.0000 'International Tables Vol C Tables 4.2.6.8 and 6.1.1.4'
N N 0.0061 0.0033 'International Tables Vol C Tables 4.2.6.8 and 6.1.1.4'
O O 0.0106 0.0060 'International Tables Vol C Tables 4.2.6.8 and 6.1.1.4'
Ni Ni 0.3393 1.1124 'International Tables Vol C Tables 4.2.6.8 and 6.1.1.4'

loop_
_geom_angle_atom_site_label_1
_geom_angle_atom_site_label_2
_geom_angle_atom_site_label_3
_geom_angle
O1 C1 C6 125.5(4)
O1 C1 C2 119.5(4)
C6 C1 C2 115.0(4)
C3 C2 N1 125.3(4)
C3 C2 C1 121.7(4)
N1 C2 C1 113.0(3)
C2 C3 C4 119.3(4)
C2 C3 H3 120.4
C4 C3 H3 120.4
C5 C4 C3 122.6(4)
C5 C4 N4 118.1(4)
C3 C4 N4 119.3(4)
C4 C5 C6 118.0(4)
C4 C5 H5 121.0
C6 C5 H5 121.0
C5 C6 C1 123.4(4)
C5 C6 N6 115.8(4)
C1 C6 N6 120.7(4)
N2 C7 C10 126.2(3)
N2 C7 C8 111.3(4)
C10 C7 C8 122.5(4)
O6 C8 C7 122.7(4)
O6 C8 C9 119.2(4)
C7 C8 C9 118.1(4)
C8 C9 H9A 109.5
C8 C9 H9B 109.5
H9A C9 H9B 109.5
C8 C9 H9C 109.5
H9A C9 H9C 109.5
H9B C9 H9C 109.5
O2 C10 C7 122.3(4)
O2 C10 C11 116.4(4)
C7 C10 C11 121.3(4)
C10 C11 H11A 109.5
C10 C11 H11B 109.5
H11A C11 H11B 109.5
C10 C11 H11C 109.5
H11A C11 H11C 109.5
H11B C11 H11C 109.5
N2 N1 C2 114.7(3)
N2 N1 Ni1 132.3(3)
C2 N1 Ni1 112.9(2)
N1 N2 C7 122.2(3)
O41 N4 O42 123.1(4)
O41 N4 C4 119.1(4)
O42 N4 C4 117.8(4)
O61A N6 O62A 119.0(7)
O61A N6 O62B 103.3(8)
O62A N6 O62B 45.0(5)
O62A N6 O61B 110.7(6)
O62B N6 O61B 121.9(6)
O61A N6 C6 121.9(6)
O62A N6 C6 119.1(5)
O62B N6 C6 118.6(6)
O61B N6 C6 118.5(5)
C1 O1 Ni1 112.1(2)
C10 O2 Ni1 129.6(3)
Ni1 O3 H3B 142.8
Ni1 O3 H3A 109.5
H3B O3 H3A 90.1
Ni1 O4 H4B 109.4
Ni1 O4 H4C 109.4
H4B O4 H4C 109.0
Ni1 O5 H5B 109.3
Ni1 O5 H5C 109.3
H5B O5 H5C 109.3
H10A O10 H10B 103.3
N1 Ni1 O2 86.55(13)
N1 Ni1 O3 175.94(13)
O2 Ni1 O3 97.51(12)
N1 Ni1 O1 82.35(13)
O2 Ni1 O1 168.61(11)
O3 Ni1 O1 93.59(12)
N1 Ni1 O4 93.94(13)
O2 Ni1 O4 87.80(12)
O3 Ni1 O4 86.03(12)
O1 Ni1 O4 90.44(13)
N1 Ni1 O5 93.93(12)
O2 Ni1 O5 94.43(11)
O3 Ni1 O5 85.98(12)
O1 Ni1 O5 88.87(12)
O4 Ni1 O5 171.93(11)

loop_
_geom_bond_atom_site_label_1
_geom_bond_atom_site_label_2
_geom_bond_distance
C1 O1 1.281(5)
C1 C6 1.412(6)
C1 C2 1.456(5)
C2 C3 1.368(6)
C2 N1 1.404(6)
C3 C4 1.393(6)
C3 H3 0.9300
C4 C5 1.370(6)
C4 N4 1.450(5)
C5 C6 1.392(6)
C5 H5 0.9300
C6 N6 1.429(6)
C7 N2 1.358(6)
C7 C10 1.441(6)
C7 C8 1.474(5)
C8 O6 1.233(6)
C8 C9 1.500(7)
C9 H9A 0.9600
C9 H9B 0.9600
C9 H9C 0.9600
C10 O2 1.261(5)
C10 C11 1.500(6)
C11 H11A 0.9600
C11 H11B 0.9600
C11 H11C 0.9600
N1 N2 1.275(5)
N1 Ni1 1.974(3)
N4 O41 1.226(5)
N4 O42 1.235(5)
N6 O61A 1.196(11)
N6 O62A 1.237(8)
N6 O62B 1.240(11)
N6 O61B 1.267(8)
O1 Ni1 2.035(3)
O2 Ni1 2.031(3)
O3 Ni1 2.035(3)
O3 H3B 0.858
O3 H3A 0.962
O4 Ni1 2.091(3)
O4 H4B 0.963
O4 H4C 0.963
O5 Ni1 2.121(3)
O5 H5B 0.961
O5 H5C 0.961
O10 H10A 0.883
O10 H10B 0.868
